data_2010607
loop_
_publ_author_name
'Mostafa, Golam'
'Mondal, Arunendu'
'Laskar, Inamur R.'
'Welch, A. J.'
'Chaudhuri, N. Ray'

_publ_section_title
;
 A three-dimensional network of cadmium
;
_journal_issue 2
_journal_name_full 'Acta Crystallographica Section C'
_journal_page_first 146
_journal_page_last 148
_journal_paper_doi 10.1107/S010827019901269X
_journal_volume 56
_journal_year 2000
_chemical_formula_iupac '[Cd3 (N1 C1 S1)6 (C5 H15 N3)2], H2 O1'
_chemical_formula_moiety 'C16 H32 Cd3 N12 O S6'
_chemical_formula_sum 'C16 H32 Cd3 N12 O S6'
_chemical_formula_weight 938.10
_chemical_name_systematic
;
poly[Bis((2-aminomethyl)methylamine)(\m-hexathiocyanato) triccadmium(II)
1.0 water solvate
;
_space_group_IT_number 205
_symmetry_cell_setting cubic
_symmetry_space_group_name_Hall '-P 2ac 2ab 3'
_symmetry_space_group_name_H-M 'P a -3'
_audit_creation_method SHELXL-93
_cell_angle_alpha 90
_cell_angle_beta 90
_cell_angle_gamma 90
_cell_formula_units_Z 4
_cell_length_a 15.0766(9)
_cell_length_b 15.0766(9)
_cell_length_c 15.0766(9)
_cell_measurement_reflns_used 27
_cell_measurement_temperature 293(2)
_cell_measurement_theta_max 12.48
_cell_measurement_theta_min 5.06
_cell_volume 3427.0(4)
_computing_cell_refinement XSCANS
_computing_data_collection 'XSCANS (Siemens, 1995)'
_computing_data_reduction 'SHELXTL (Sheldrick, 1995)'
_computing_molecular_graphics 'ZORTEP (Zsolnai, 1995)'
_computing_publication_material SHELXL93
_computing_structure_refinement 'SHELXL93 (Sheldrick, 1993)'
_computing_structure_solution 'SHELXS86 (Sheldrick, 1985)'
_diffrn_ambient_temperature 293(2)
_diffrn_measured_fraction_theta_full .891
_diffrn_measured_fraction_theta_max .891
_diffrn_measurement_device 'Siemens P4'
_diffrn_measurement_method \w
_diffrn_radiation_monochromator graphite
_diffrn_radiation_source 'sealed tube'
_diffrn_radiation_type MoK\a
_diffrn_radiation_wavelength .71073
_diffrn_reflns_av_R_equivalents .038
_diffrn_reflns_av_sigmaI/netI .0808
_diffrn_reflns_limit_h_max 17
_diffrn_reflns_limit_h_min -1
_diffrn_reflns_limit_k_max 17
_diffrn_reflns_limit_k_min -1
_diffrn_reflns_limit_l_max 17
_diffrn_reflns_limit_l_min -1
_diffrn_reflns_number 4244
_diffrn_reflns_theta_full 24.98
_diffrn_reflns_theta_max 24.98
_diffrn_reflns_theta_min 1.35
_diffrn_standards_decay_% 3.43
_diffrn_standards_interval_count 97
_diffrn_standards_number 3
_exptl_absorpt_coefficient_mu 2.241
_exptl_absorpt_correction_T_max .498
_exptl_absorpt_correction_T_min .450
_exptl_absorpt_correction_type integration
_exptl_absorpt_process_details '(North et al., 1968)'
_exptl_crystal_colour colourless
_exptl_crystal_density_diffrn 1.818
_exptl_crystal_density_method 'not measured'
_exptl_crystal_description octahedron
_exptl_crystal_F_000 1840
_exptl_crystal_size_max .64
_exptl_crystal_size_mid .48
_exptl_crystal_size_min .46
_refine_diff_density_max .733
_refine_diff_density_min -.659
_refine_ls_extinction_coef .0046(5)
_refine_ls_extinction_method SHELXL93
_refine_ls_goodness_of_fit_ref 1.037
_refine_ls_hydrogen_treatment constr
_refine_ls_matrix_type fullcycle
_refine_ls_number_parameters 78
_refine_ls_number_reflns 1067
_refine_ls_number_restraints 24
_refine_ls_restrained_S_all 1.100
_refine_ls_R_factor_all .054
_refine_ls_R_factor_gt .044
_refine_ls_shift/su_max -.036
_refine_ls_shift/su_mean .007
_refine_ls_structure_factor_coef Fsqd
_refine_ls_weighting_details 'w = 1/[\s^2^(Fo^2^)+(0.0279P)^2^+3.3796P] where P = (Fo^2^+2Fc^2^)/3'
_refine_ls_weighting_scheme calc
_refine_ls_wR_factor_ref .129
_reflns_number_gt 902
_reflns_number_total 1010
_reflns_threshold_expression I>2\s(I)
_cod_data_source_file br1256.cif
_cod_data_source_block I
_cod_depositor_comments
;
The following automatic conversions were performed:
'_symmetry_cell_setting' value 'Cubic' changed to 'cubic' according to
'/home/saulius/struct/CIF-dictionaries/cif_core.dic' dictionary named
'cif_core.dic' version 2.4.1 from 2010-06-29.

Automatic conversion script
Id: cif_fix_enum 1527 2010-12-29 10:47:43Z saulius 

The following automatic conversions were performed:

'_symmetry_cell_setting' value 'Cubic' changed to 'cubic' according
to /home/saulius/struct/CIF-dictionaries/cif_core.dic dictionary
named 'cif_core.dic' version 2.4.1 from 2010-06-29.

Automatic conversion script
Id: cif_fix_values 1715 2011-07-08 13:25:40Z adriana 

The following automatic conversions were performed:

'_refine_ls_weighting_scheme' value 'calc w =
1/[\s^2^(Fo^2^)+(0.0279P)^2^+3.3796P] where P = (Fo^2^+2Fc^2^)/3' was
changed to 'calc'. New tag '_refine_ls_weighting_details' was
created. The value of the new tag was set to 'w =
1/[\s^2^(Fo^2^)+(0.0279P)^2^+3.3796P] where P = (Fo^2^+2Fc^2^)/3'.

Automatic conversion script
Id: cif_fix_values 3143 2015-03-26 13:38:13Z robertas 
;
_cod_database_code 2010607
_cod_database_fobs_code 2010607

loop_
_symmetry_equiv_pos_as_xyz
'x, y, z'
'-x+1/2, -y, z+1/2'
'-x, y+1/2, -z+1/2'
'x+1/2, -y+1/2, -z'
'z, x, y'
'z+1/2, -x+1/2, -y'
'-z+1/2, -x, y+1/2'
'-z, x+1/2, -y+1/2'
'y, z, x'
'-y, z+1/2, -x+1/2'
'y+1/2, -z+1/2, -x'
'-y+1/2, -z, x+1/2'
'-x, -y, -z'
'x-1/2, y, -z-1/2'
'x, -y-1/2, z-1/2'
'-x-1/2, y-1/2, z'
'-z, -x, -y'
'-z-1/2, x-1/2, y'
'z-1/2, x, -y-1/2'
'z, -x-1/2, y-1/2'
'-y, -z, -x'
'y, -z-1/2, x-1/2'
'-y-1/2, z-1/2, x'
'y-1/2, z, -x-1/2'

loop_
_atom_site_aniso_label
_atom_site_aniso_U_11
_atom_site_aniso_U_22
_atom_site_aniso_U_33
_atom_site_aniso_U_12
_atom_site_aniso_U_13
_atom_site_aniso_U_23
Cd1 .0426(3) .0426(3) .0426(3) .0007(3) .0007(3) .0007(3)
S1 .0707(15) .0698(14) .0470(10) .0075(10) .0039(12) -.0050(12)
C1 .060(5) .062(5) .039(4) -.010(4) -.009(4) .009(4)
N1 .098(7) .096(7) .060(5) -.012(6) -.012(5) .013(5)
Cd2 .0719(4) .0719(4) .0719(4) .0154(3) .0154(3) -.0154(3)
N2 .070(8) .067(7) .063(7) -.006(7) -.010(6) .013(7)
N3 .091(15) .065(14) .031(9) -.006(12) -.005(11) -.022(9)
C2 .192(17) .140(13) .162(16) .087(13) -.026(14) -.033(13)
C3 .192(17) .140(13) .162(16) .087(13) -.026(14) -.033(13)
C4 .050(14) .12(2) .091(19) .008(16) -.046(14) -.054(18)

loop_
_atom_site_label
_atom_site_fract_x
_atom_site_fract_y
_atom_site_fract_z
_atom_site_U_iso_or_equiv
_atom_site_thermal_displace_type
_atom_site_calc_flag
_atom_site_refinement_flags
_atom_site_occupancy
_atom_site_disorder_group
_atom_site_type_symbol
Cd1 .5 .5 .5 .0426(3) Uani d S 1 . Cd
S1 .4740(2) .5231(2) .67669(13) .0625(6) Uani d . 1 . S
C1 .5476(6) .4550(6) .7179(5) .053(2) Uani d . 1 . C
N1 .6010(7) .4097(7) .7476(5) .085(3) Uani d . 1 . N
Cd2 .69516(4) .30484(4) .80484(4) .0719(4) Uani d S 1 . Cd
N2 .7884(8) .1908(9) .8798(8) .066(3) Uani d PD .6667 . N
H1N .8307 .2149 .9144 .080 Uiso calc PR .6667 . H
H2N .7560 .1519 .9114 .080 Uiso calc PR .6667 . H
N3 .7286(14) .2102(12) .6986(11) .063(6) Uani d PD .3333 . N
C2 .824(2) .1529(19) .8012(12) .165(9) Uani d PDU .6667 . C
H2A .8582 .1016 .8185 .197 Uiso calc PR .6667 . H
H2B .8644 .1956 .7759 .197 Uiso calc PR .6667 . H
C3 .7593(18) .1229(12) .7255(18) .165(9) Uani d PDU .6667 . C
H3A .7903 .0924 .6781 .197 Uiso calc PR .6667 . H
H3B .7114 .0860 .7475 .197 Uiso calc PR .6667 . H
C4 .6535(18) .174(3) .651(3) .086(10) Uani d PDU .3333 . C
H4A .5995 .1971 .6752 .103 Uiso calc PR .3333 . H
H4B .6536 .1105 .6557 .103 Uiso calc PR .3333 . H
H4C .6576 .1904 .5893 .103 Uiso calc PR .3333 . H
O -.014(6) .038(4) -.039(5) .092(14) Uiso d P .1667 . O
H1W .0100 .0515 .0026 .110 Uiso d P .1667 . H
H2W -.0026 -.0100 -.0515 .110 Uiso d P .1667 . H

loop_
_atom_type_symbol
_atom_type_description
_atom_type_scat_dispersion_real
_atom_type_scat_dispersion_imag
_atom_type_scat_source
C C .0033 .0016 'International Tables Vol C Tables 4.2.6.8 and 6.1.1.4'
H H .0000 .0000 'International Tables Vol C Tables 4.2.6.8 and 6.1.1.4'
N N .0061 .0033 'International Tables Vol C Tables 4.2.6.8 and 6.1.1.4'
S S .1246 .1234 'International Tables Vol C Tables 4.2.6.8 and 6.1.1.4'
Cd Cd -.8075 1.2024 'International Tables Vol C Tables 4.2.6.8 and 6.1.1.4'
O O .0106 .0060 'International Tables Vol C Tables 4.2.6.8 and 6.1.1.4'

loop_
_geom_angle_atom_site_label_1
_geom_angle_atom_site_label_2
_geom_angle_atom_site_label_3
_geom_angle_site_symmetry_1
_geom_angle_site_symmetry_3
_geom_angle
_geom_angle_publ_flag
S1 Cd1 S1 17_666 9 88.04(10) no
S1 Cd1 S1 17_666 21_666 91.97(10) no
S1 Cd1 S1 9 21_666 180.0 no
S1 Cd1 S1 17_666 . 88.03(10) yes
S1 Cd1 S1 9 . 91.97(10) no
S1 Cd1 S1 21_666 . 88.03(10) no
S1 Cd1 S1 17_666 13_666 91.97(10) no
S1 Cd1 S1 9 13_666 88.03(10) no
S1 Cd1 S1 21_666 13_666 91.97(10) no
S1 Cd1 S1 . 13_666 180.0 yes
S1 Cd1 S1 17_666 5 180.0 no
S1 Cd1 S1 9 5 91.97(10) no
S1 Cd1 S1 21_666 5 88.03(10) no
S1 Cd1 S1 . 5 91.97(10) yes
S1 Cd1 S1 13_666 5 88.03(10) no
C1 S1 Cd1 . . 101.2(3) yes
N1 C1 S1 . . 177.7(10) yes
C1 N1 Cd2 . . 172.8(9) yes
N3 Cd2 N1 . 7_665 144.7(6) no
N3 Cd2 N1 10_646 7_665 111.3(6) no
N3 Cd2 N1 7_665 7_665 108.3(5) no
N3 Cd2 N1 . . 108.3(5) yes
N3 Cd2 N1 10_646 . 144.7(6) no
N3 Cd2 N1 7_665 . 111.3(6) no
N1 Cd2 N1 7_665 . 93.8(3) yes
N3 Cd2 N1 . 10_646 111.3(6) no
N3 Cd2 N1 10_646 10_646 108.3(5) no
N3 Cd2 N1 7_665 10_646 144.7(6) no
N1 Cd2 N1 7_665 10_646 93.8(3) no
N1 Cd2 N1 . 10_646 93.8(3) no
N3 Cd2 N2 10_646 7_665 74.1(6) no
N3 Cd2 N2 7_665 7_665 75.7(6) no
N1 Cd2 N2 7_665 7_665 174.6(4) no
N1 Cd2 N2 . 7_665 81.3(4) no
N1 Cd2 N2 10_646 7_665 84.4(4) no
N3 Cd2 N2 . . 75.7(6) yes
N3 Cd2 N2 7_665 . 74.1(6) no
N1 Cd2 N2 7_665 . 84.4(4) yes
N1 Cd2 N2 . . 174.6(4) yes
N1 Cd2 N2 10_646 . 81.3(4) no
N2 Cd2 N2 7_665 . 100.3(4) yes
N3 Cd2 N2 . 10_646 74.1(6) no
N3 Cd2 N2 10_646 10_646 75.7(6) no
N3 Cd2 N2 7_665 10_646 40.3(6) no
N1 Cd2 N2 7_665 10_646 81.3(4) no
N1 Cd2 N2 . 10_646 84.4(4) no
N1 Cd2 N2 10_646 10_646 174.6(4) no
N2 Cd2 N2 7_665 10_646 100.3(4) no
N2 Cd2 N2 . 10_646 100.3(3) no
C2 N2 Cd2 . . 96.3(12) no
C3 N3 C4 7_665 . 96(3) no
C3 N3 C3 7_665 . 111(3) no
C4 N3 C3 . . 93(3) no
C3 N3 N2 7_665 7_665 115(2) no
C3 N3 Cd2 7_665 . 119.3(12) no
C4 N3 Cd2 . . 115.3(19) no
C3 N3 Cd2 . . 117.2(11) no
N2 C2 C3 . . 120(2) no
N3 C3 C2 . . 98.0(17) no

loop_
_geom_bond_atom_site_label_1
_geom_bond_atom_site_label_2
_geom_bond_site_symmetry_2
_geom_bond_distance
_geom_bond_publ_flag
Cd1 S1 17_666 2.715(2) no
Cd1 S1 9 2.715(2) no
Cd1 S1 21_666 2.715(2) no
Cd1 S1 . 2.715(2) yes
Cd1 S1 13_666 2.715(2) no
Cd1 S1 5 2.715(2) no
S1 C1 . 1.634(9) yes
C1 N1 . 1.148(12) yes
N1 Cd2 . 2.293(10) yes
Cd2 N3 . 2.203(17) yes
Cd2 N3 10_646 2.20(2) no
Cd2 N3 7_665 2.20(2) no
Cd2 N1 7_665 2.293(10) no
Cd2 N1 10_646 2.293(10) no
Cd2 N2 7_665 2.492(12) no
Cd2 N2 . 2.492(12) yes
Cd2 N2 10_646 2.492(12) no
N2 C2 . 1.42(2) no
N3 C3 7_665 1.41(2) no
N3 C4 . 1.45(2) no
N3 C3 . 1.45(2) no
C2 C3 . 1.56(2) no
